data_2104598
loop_
_publ_author_name
'Marsh, Richard E.'

_publ_section_title
;
 Space groups <i>P</i>1 and <i>Cc</i>: how are they doing?
;
_journal_coeditor_code BK5088
_journal_issue 6
_journal_name_full 'Acta Crystallographica Section B'
_journal_page_first 782
_journal_page_last 783
_journal_paper_doi 10.1107/S0108768109046448
_journal_volume 65
_journal_year 2009
_chemical_formula_moiety 'C12 H8 Cu N2 O4', '2(H2 O)'
_chemical_formula_sum 'C12 H12 Cu N2 O6'
_chemical_formula_weight 343.8
_chemical_name_systematic
;
catena-(bis(mu(2)-oxalato-O,O',O'',O''')-bis(2,2'-bipyridine)-di-copper(ii))
tetrahydrate
;
_space_group_IT_number 2
_symmetry_cell_setting triclinic
_symmetry_space_group_name_Hall '-P 1'
_symmetry_space_group_name_H-M 'P -1'
_cell_angle_alpha 110.318(3)
_cell_angle_beta 97.529(3)
_cell_angle_gamma 105.768(3)
_cell_formula_units_Z 2
_cell_length_a 8.9220(4)
_cell_length_b 9.0950(5)
_cell_length_c 9.6560(4)
_cell_measurement_temperature 293(2)
_cell_volume 684.73(6)
_diffrn_ambient_temperature 293(2)
_diffrn_radiation_monochromator graphite
_diffrn_radiation_source 'fine-focus sealed tube'
_diffrn_radiation_type MoK\a
_diffrn_radiation_wavelength 0.71073
_exptl_crystal_density_diffrn 1.667
_exptl_crystal_density_method 'not measured'
_exptl_crystal_F_000 350
_cod_data_source_file bk5088.cif
_cod_data_source_block KOMYAN
_cod_depositor_comments
;
The following automatic conversions were performed:
'_symmetry_cell_setting' value 'Triclinic' changed to 'triclinic'
according to '/home/saulius/struct/CIF-dictionaries/cif_core.dic'
dictionary named 'cif_core.dic' version 2.4.1 from 2010-06-29.

Automatic conversion script
Id: cif_fix_enum 1527 2010-12-29 10:47:43Z saulius 

The following automatic conversions were performed:

'_symmetry_cell_setting' value 'Triclinic' changed to 'triclinic'
according to /home/saulius/struct/CIF-dictionaries/cif_core.dic
dictionary named 'cif_core.dic' version 2.4.1 from 2010-06-29.

Automatic conversion script
Id: cif_fix_values 1715 2011-07-08 13:25:40Z adriana 

2017-08-02
Z value and formula fixed to values more according to usual
chemical conventions.                 miguel
;
_cod_original_formula_sum 'C24 H24 Cu2 N4 O12'
_cod_original_formula_weight 687.6
_cod_original_formula_moiety 'C24 H16 Cu2 N4 O8', '4(H2 O)'
_cod_original_formula_units_Z 1
_cod_original_sg_symbol_H-M P-1
_cod_database_code 2104598

loop_
_symmetry_equiv_pos_as_xyz
'x, y, z'
'-x, -y, -z'

loop_
_atom_site_label
_atom_site_type_symbol
_atom_site_fract_x
_atom_site_fract_y
_atom_site_fract_z
_atom_site_occupancy
Cu1 Cu 0.29103 0.05196 0.18606 1
O1 O 0.3956 0.1422 0.0500 1
C1 C 0.4858 0.0732 -0.0182 1
O2 O 0.5516 0.1114 -0.1116 1
O3 O 0.1192 -0.1236 0.0070 1
C2 C 0.0038 -0.0878 -0.0474 1
O4 O -0.1012 -0.1783 -0.1665 1
N1 N 0.2095 -0.0321 0.3356 1
C3 C 0.2975 0.0529 0.4807 1
C4 C 0.2567 0.0104 0.5987 1
H1 H 0.3182 0.0692 0.7044 1
C5 C 0.1188 -0.1281 0.5621 1
H2 H 0.0950 -0.1620 0.6458 1
C6 C 0.0300 -0.2148 0.4154 1
H3 H -0.0741 -0.3196 0.3774 1
C7 C 0.0771 -0.1642 0.3042 1
H4 H 0.0086 -0.2284 0.1896 1
N2 N 0.4580 0.2208 0.3770 1
C8 C 0.4412 0.1960 0.5042 1
C9 C 0.5499 0.2966 0.6434 1
H5 H 0.5404 0.2710 0.7302 1
C10 C 0.6800 0.4282 0.6524 1
H6 H 0.7646 0.5042 0.7552 1
C11 C 0.6954 0.4536 0.5214 1
H7 H 0.7880 0.5468 0.5206 1
C12 C 0.5841 0.3479 0.3860 1
H8 H 0.5898 0.3573 0.2924 1
O5 O 0.3426 0.3894 -0.0548 1
O6 O 0.8749 0.4543 0.0590 1

loop_
_geom_angle_atom_site_label_1
_geom_angle_atom_site_label_2
_geom_angle_atom_site_label_3
_geom_angle
_geom_angle_site_symmetry_1
_geom_angle_site_symmetry_2
_geom_angle_site_symmetry_3
_geom_angle_publ_flag
O1 Cu1 O3 90.16 . . . yes
O1 Cu1 N1 173.94 . . . yes
O1 Cu1 N2 94.14 . . . yes
O1 Cu1 O4 89.91 . . 2_555 yes
O1 Cu1 O2 77.97 . . 2_655 yes
O3 Cu1 N1 94.77 . . . yes
O3 Cu1 N2 175.66 . . . yes
O3 Cu1 O4 77.49 . . 2_555 yes
O2 Cu1 O3 85.80 2_655 . . yes
N1 Cu1 N2 80.91 . . . yes
O4 Cu1 N1 94.60 2_555 . . yes
O2 Cu1 N1 98.84 2_655 . . yes
O4 Cu1 N2 103.09 2_555 . . yes
O2 Cu1 N2 94.49 2_655 . . yes
O2 Cu1 O4 159.35 2_655 . 2_555 yes
Cu1 O1 C1 118.63 . . . yes
Cu1 O2 C1 108.44 2_655 . . yes
Cu1 O3 C2 119.06 . . . yes
Cu1 O4 C2 108.37 2_555 . . yes
Cu1 N1 C3 115.45 . . . yes
Cu1 N1 C7 126.08 . . . yes
C3 N1 C7 118.47 . . . yes
Cu1 N2 C8 114.83 . . . yes
Cu1 N2 C12 126.24 . . . yes
C8 N2 C12 118.88 . . . yes
O1 C1 O2 125.22 . . . yes
O1 C1 C1 117.03 . . 2_655 yes
O2 C1 C1 117.74 . . 2_655 yes
O3 C2 O4 125.86 . . . yes
O3 C2 C2 115.99 . . 2_555 yes
O4 C2 C2 118.16 . . 2_555 yes
N1 C3 C4 122.58 . . . yes
N1 C3 C8 114.62 . . . yes
C4 C3 C8 122.79 . . . no
C3 C4 C5 117.52 . . . no
C4 C5 C6 120.04 . . . no
C5 C6 C7 119.20 . . . no
N1 C7 C6 122.18 . . . yes
N2 C8 C3 114.13 . . . yes
N2 C8 C9 121.94 . . . yes
C3 C8 C9 123.93 . . . no
C8 C9 C10 119.04 . . . no
C9 C10 C11 118.59 . . . no
C10 C11 C12 119.56 . . . no
N2 C12 C11 121.99 . . . yes
C3 C4 H1 124.00 . . . no
C5 C4 H1 118.00 . . . no
C4 C5 H2 117.00 . . . no
C6 C5 H2 123.00 . . . no
C5 C6 H3 125.00 . . . no
C7 C6 H3 115.00 . . . no
N1 C7 H4 117.00 . . . no
C6 C7 H4 121.00 . . . no
C8 C9 H5 120.00 . . . no
C10 C9 H5 120.00 . . . no
C9 C10 H6 121.00 . . . no
C11 C10 H6 121.00 . . . no
C10 C11 H7 122.00 . . . no
C12 C11 H7 118.00 . . . no
N2 C12 H8 115.00 . . . no
C11 C12 H8 123.00 . . . no

loop_
_geom_bond_atom_site_label_1
_geom_bond_atom_site_label_2
_geom_bond_distance
_geom_bond_site_symmetry_1
_geom_bond_site_symmetry_2
_geom_bond_publ_flag
Cu1 O1 1.9809 . . yes
Cu1 O3 1.9867 . . yes
Cu1 N1 1.9845 . . yes
Cu1 N2 2.0118 . . yes
Cu1 O4 2.3128 . 2_555 yes
Cu1 O2 2.3135 . 2_655 yes
O1 C1 1.2655 . . yes
O2 C1 1.2346 . . yes
O3 C2 1.2654 . . yes
O4 C2 1.2324 . . yes
N1 C3 1.3442 . . yes
N1 C7 1.3463 . . yes
N2 C8 1.3432 . . yes
N2 C12 1.3444 . . yes
C1 C1 1.5639 . 2_655 no
C2 C2 1.5662 . 2_555 no
C3 C4 1.3850 . . no
C3 C8 1.4836 . . no
C4 C5 1.4000 . . no
C5 C6 1.3589 . . no
C6 C7 1.3775 . . no
C8 C9 1.3807 . . no
C9 C10 1.3906 . . no
C10 C11 1.3797 . . no
C11 C12 1.3739 . . no
C4 H1 0.9700 . . no
C5 H2 0.9900 . . no
C6 H3 1.0500 . . no
C7 H4 1.0600 . . no
C9 H5 0.9500 . . no
C10 H6 1.0400 . . no
C11 H7 1.0100 . . no
C12 H8 0.9400 . . no
